data_7212055
loop_
_publ_author_name
'Zhang, Zhen-Jie'
'Zhang, Shi-Yuan'
'Li, Yi'
'Niu, Zheng'
'Shi, Wei'
'Cheng, Peng'

_publ_section_title
;
 Systematic investigation of the lanthanide coordination polymers with
 \g-pyrone-2,6-dicarboxylic acid
;
_journal_issue 6
_journal_name_full CrystEngComm
_journal_page_first 1809
_journal_paper_doi 10.1039/b919056b
_journal_volume 12
_journal_year 2010
_chemical_formula_sum 'C21 H38 Nd2 O34'
_chemical_formula_weight 1122.99
_chemical_name_systematic
;
?
;
_space_group_IT_number 2
_symmetry_cell_setting triclinic
_symmetry_space_group_name_Hall '-P 1'
_symmetry_space_group_name_H-M 'P -1'
_atom_sites_solution_hydrogens geom
_atom_sites_solution_primary direct
_atom_sites_solution_secondary difmap
_audit_creation_method SHELXL-97
_cell_angle_alpha 77.837(14)
_cell_angle_beta 80.450(14)
_cell_angle_gamma 80.031(15)
_cell_formula_units_Z 2
_cell_length_a 7.641(2)
_cell_length_b 13.150(4)
_cell_length_c 18.236(5)
_cell_measurement_reflns_used 8235
_cell_measurement_temperature 113(2)
_cell_measurement_theta_max 27.8884
_cell_measurement_theta_min 1.6005
_cell_volume 1748.1(9)
_computing_cell_refinement 'CrystalClear (Rigaku/MSC Inc., 2005)'
_computing_data_collection 'CrystalClear (Rigaku/MSC Inc., 2005)'
_computing_data_reduction 'CrystalClear (Rigaku/MSC Inc., 2005)'
_computing_structure_refinement 'SHELXL-97 (Sheldrick, 1997)'
_computing_structure_solution 'SHELXS-97 (Sheldrick, 1990)'
_diffrn_ambient_temperature 113(2)
_diffrn_measured_fraction_theta_full 0.987
_diffrn_measured_fraction_theta_max 0.987
_diffrn_measurement_device_type 'Bruker P4'
_diffrn_measurement_method '\w scans'
_diffrn_radiation_monochromator graphite
_diffrn_radiation_source 'fine-focus sealed tube'
_diffrn_radiation_type MoK\a
_diffrn_radiation_wavelength 0.71073
_diffrn_reflns_av_R_equivalents 0.0337
_diffrn_reflns_av_sigmaI/netI 0.0607
_diffrn_reflns_limit_h_max 6
_diffrn_reflns_limit_h_min -10
_diffrn_reflns_limit_k_max 16
_diffrn_reflns_limit_k_min -17
_diffrn_reflns_limit_l_max 20
_diffrn_reflns_limit_l_min -23
_diffrn_reflns_number 13579
_diffrn_reflns_theta_full 27.88
_diffrn_reflns_theta_max 27.88
_diffrn_reflns_theta_min 1.15
_exptl_absorpt_coefficient_mu 3.063
_exptl_absorpt_correction_T_max 0.9137
_exptl_absorpt_correction_T_min 0.7493
_exptl_absorpt_correction_type multi-scan
_exptl_absorpt_process_details Crystalclear
_exptl_crystal_colour Colorless
_exptl_crystal_density_diffrn 2.133
_exptl_crystal_density_method 'not measured'
_exptl_crystal_description Prism
_exptl_crystal_F_000 1112
_exptl_crystal_size_max 0.10
_exptl_crystal_size_mid 0.03
_exptl_crystal_size_min 0.03
_refine_diff_density_max 1.708
_refine_diff_density_min -1.410
_refine_diff_density_rms 0.212
_refine_ls_extinction_method none
_refine_ls_goodness_of_fit_ref 1.083
_refine_ls_hydrogen_treatment constr
_refine_ls_matrix_type full
_refine_ls_number_parameters 514
_refine_ls_number_reflns 8235
_refine_ls_number_restraints 0
_refine_ls_restrained_S_all 1.083
_refine_ls_R_factor_all 0.0691
_refine_ls_R_factor_gt 0.0459
_refine_ls_shift/su_max 0.006
_refine_ls_shift/su_mean 0.001
_refine_ls_structure_factor_coef Fsqd
_refine_ls_weighting_details 'calc w=1/[\s^2^(Fo^2^)+(0.0580P)^2^+1.3536P] where P=(Fo^2^+2Fc^2^)/3'
_refine_ls_weighting_scheme calc
_refine_ls_wR_factor_gt 0.1073
_refine_ls_wR_factor_ref 0.1274
_reflns_number_gt 5686
_reflns_number_total 8235
_reflns_threshold_expression >2sigma(I)
_cod_data_source_file b919056b.txt
_cod_data_source_block Nd-1
_cod_depositor_comments
;
The following automatic conversions were performed:

'_symmetry_cell_setting' value 'Triclinic' changed to 'triclinic'
according to /home/saulius/struct/CIF-dictionaries/cif_core.dic
dictionary named 'cif_core.dic' version 2.4.2 from
2011-04-26.

'_exptl_absorpt_correction_type' value 'Multi-scan'
changed to 'multi-scan' according to
/home/saulius/struct/CIF-dictionaries/cif_core.dic dictionary named
'cif_core.dic' version 2.4.2 from 2011-04-26.

Automatic conversion script
Id: cif_fix_values 1891 2012-01-12 08:04:46Z andrius 
;
_cod_original_cell_volume 1748.1(8)
_cod_original_sg_symbol_H-M P-1
_cod_database_code 7212055

loop_
_symmetry_equiv_pos_as_xyz
'x, y, z'
'-x, -y, -z'

loop_
_atom_site_label
_atom_site_type_symbol
_atom_site_fract_x
_atom_site_fract_y
_atom_site_fract_z
_atom_site_U_iso_or_equiv
_atom_site_adp_type
_atom_site_occupancy
_atom_site_symmetry_multiplicity
_atom_site_calc_flag
_atom_site_refinement_flags
Nd1 Nd 0.30945(4) 0.23538(2) 0.291235(16) 0.00753(9) Uani 1 1 d .
Nd2 Nd 0.29866(4) -0.26270(2) 0.289617(17) 0.00765(9) Uani 1 1 d .
O1 O 0.2804(6) 0.0059(3) 0.5020(2) 0.0093(8) Uani 1 1 d .
O2 O 0.3471(6) 0.0528(3) 0.3582(2) 0.0120(9) Uani 1 1 d .
O3 O 0.2679(6) -0.0947(3) 0.3392(2) 0.0108(9) Uani 1 1 d .
O4 O -0.0397(6) -0.2100(3) 0.6130(2) 0.0109(9) Uani 1 1 d .
O5 O 0.3785(6) 0.1438(3) 0.5632(2) 0.0122(9) Uani 1 1 d .
O6 O 0.2768(6) 0.0651(3) 0.6803(2) 0.0101(8) Uani 1 1 d .
O7 O 0.2671(6) 0.5005(3) 0.5010(2) 0.0090(8) Uani 1 1 d .
O8 O 0.2993(6) 0.5538(3) 0.3535(2) 0.0124(9) Uani 1 1 d .
O9 O 0.2386(6) 0.3986(3) 0.3405(2) 0.0124(9) Uani 1 1 d .
O10 O -0.0268(6) 0.2720(3) 0.6147(2) 0.0128(9) Uani 1 1 d .
O11 O 0.2680(6) 0.5543(3) 0.6811(2) 0.0125(9) Uani 1 1 d .
O12 O 0.3709(6) 0.6346(3) 0.5653(2) 0.0148(10) Uani 1 1 d .
O13 O 0.2849(6) 0.4149(3) 0.0144(2) 0.0134(9) Uani 1 1 d .
O14 O 0.2426(7) 0.6209(3) -0.0016(3) 0.0191(10) Uani 1 1 d .
O15 O 0.1319(8) 0.6429(3) -0.1107(3) 0.0259(12) Uani 1 1 d .
O16 O 0.1402(7) 0.2656(3) -0.1357(2) 0.0183(10) Uani 1 1 d .
O17 O 0.4873(7) 0.1671(3) 0.0914(2) 0.0177(10) Uani 1 1 d .
O18 O 0.3599(6) 0.3015(3) 0.1494(2) 0.0130(9) Uani 1 1 d .
O19 O 0.4664(6) 0.2110(3) 0.4040(2) 0.0113(9) Uani 1 1 d .
O20 O 0.5718(6) 0.3334(3) 0.2504(2) 0.0177(10) Uani 1 1 d .
O21 O 0.0383(6) 0.3435(3) 0.2393(2) 0.0188(10) Uani 1 1 d .
O22 O 0.1886(6) 0.1123(3) 0.2299(2) 0.0158(10) Uani 1 1 d .
O23 O 0.5876(6) 0.1227(3) 0.2305(2) 0.0143(9) Uani 1 1 d .
O24 O 0.5980(7) -0.2065(4) 0.2618(3) 0.0219(11) Uani 1 1 d .
H24A H 0.6196 -0.1556 0.2793 0.033 Uiso 1 1 d R
H24B H 0.6980 -0.2393 0.2455 0.033 Uiso 1 1 d R
O25 O 0.0432(6) -0.1353(3) 0.2426(2) 0.0175(10) Uani 1 1 d .
H25A H -0.0244 -0.0950 0.2697 0.026 Uiso 1 1 d R
H25B H 0.0966 -0.0968 0.2052 0.026 Uiso 1 1 d R
O26 O 0.3663(6) -0.1808(4) 0.1543(2) 0.0179(10) Uani 1 1 d .
H26A H 0.4010 -0.2261 0.1259 0.027 Uiso 1 1 d R
H26B H 0.4566 -0.1527 0.1569 0.027 Uiso 1 1 d R
O27 O 0.5350(6) -0.3873(3) 0.2239(2) 0.0172(10) Uani 1 1 d .
H27A H 0.5805 -0.4394 0.2545 0.026 Uiso 1 1 d R
H27B H 0.5290 -0.4086 0.1836 0.026 Uiso 1 1 d R
O28 O 0.1340(6) -0.3494(3) 0.2197(2) 0.0167(10) Uani 1 1 d .
H28A H 0.0571 -0.3181 0.1906 0.025 Uiso 1 1 d R
H28B H 0.1754 -0.4084 0.2070 0.025 Uiso 1 1 d R
O29 O 0.4415(6) -0.2989(3) 0.4074(2) 0.0133(9) Uani 1 1 d .
H29A H 0.5070 -0.2530 0.4076 0.020 Uiso 1 1 d R
H29B H 0.4050 -0.3241 0.4532 0.020 Uiso 1 1 d R
C1 C 0.2873(8) -0.0330(4) 0.3802(3) 0.0097(12) Uani 1 1 d .
C2 C 0.2284(8) -0.0618(4) 0.4650(3) 0.0088(11) Uani 1 1 d .
C3 C 0.1303(8) -0.1362(4) 0.4998(3) 0.0094(12) Uani 1 1 d .
H3 H 0.1020 -0.1819 0.4724 0.011 Uiso 1 1 calc R
C4 C 0.0671(8) -0.1472(4) 0.5797(3) 0.0087(11) Uani 1 1 d .
C5 C 0.1323(8) -0.0774(4) 0.6176(3) 0.0076(11) Uani 1 1 d .
H5 H 0.1049 -0.0826 0.6691 0.009 Uiso 1 1 calc R
C6 C 0.2322(8) -0.0052(4) 0.5771(3) 0.0091(11) Uani 1 1 d .
C7 C 0.3041(8) 0.0749(4) 0.6086(3) 0.0072(11) Uani 1 1 d .
C8 C 0.2575(8) 0.4648(4) 0.3781(3) 0.0103(12) Uani 1 1 d .
C9 C 0.2169(8) 0.4339(4) 0.4637(3) 0.0091(11) Uani 1 1 d .
C10 C 0.1245(8) 0.3541(4) 0.5001(3) 0.0096(11) Uani 1 1 d .
H10 H 0.0966 0.3080 0.4729 0.011 Uiso 1 1 calc R
C11 C 0.0697(8) 0.3409(4) 0.5803(3) 0.0102(12) Uani 1 1 d .
C12 C 0.1318(9) 0.4113(4) 0.6179(3) 0.0123(12) Uani 1 1 d .
H12 H 0.1058 0.4050 0.6701 0.015 Uiso 1 1 calc R
C13 C 0.2274(8) 0.4861(4) 0.5772(3) 0.0077(11) Uani 1 1 d .
C14 C 0.2938(8) 0.5665(4) 0.6098(3) 0.0099(12) Uani 1 1 d .
C15 C 0.1946(9) 0.5886(5) -0.0532(4) 0.0157(13) Uani 1 1 d .
C16 C 0.2102(9) 0.4704(5) -0.0472(3) 0.0137(12) Uani 1 1 d .
C17 C 0.1557(9) 0.4257(5) -0.0972(3) 0.0141(12) Uani 1 1 d .
H17 H 0.0983 0.4677 -0.1365 0.017 Uiso 1 1 calc R
C18 C 0.1856(9) 0.3113(5) -0.0906(4) 0.0160(13) Uani 1 1 d .
C19 C 0.2730(9) 0.2567(5) -0.0263(3) 0.0134(12) Uani 1 1 d .
H19 H 0.3008 0.1838 -0.0185 0.016 Uiso 1 1 calc R
C20 C 0.3155(9) 0.3099(4) 0.0231(4) 0.0140(13) Uani 1 1 d .
C21 C 0.3952(9) 0.2545(4) 0.0941(4) 0.0136(13) Uani 1 1 d .
O30 O -0.0432(7) 0.9570(3) 0.0979(3) 0.0227(11) Uani 1 1 d .
H30A H 0.0198 0.9026 0.0842 0.034 Uiso 1 1 d R
H30B H 0.0262 1.0023 0.0945 0.034 Uiso 1 1 d R
O31 O 0.9317(7) 0.1469(3) 0.1421(3) 0.0224(11) Uani 1 1 d .
H31A H 0.8362 0.1579 0.1725 0.034 Uiso 1 1 d R
H31B H 1.0167 0.1636 0.1598 0.034 Uiso 1 1 d R
O32 O 0.2188(7) 0.8220(3) 0.0263(3) 0.0202(10) Uani 1 1 d .
H32A H 0.3087 0.8495 0.0014 0.030 Uiso 1 1 d R
H32B H 0.2110 0.7691 0.0078 0.030 Uiso 1 1 d R
O33 O 0.3633(7) 0.5224(3) 0.1340(3) 0.0218(11) Uani 1 1 d .
H33A H 0.3476 0.5513 0.0888 0.033 Uiso 1 1 d R
H33B H 0.3707 0.4564 0.1375 0.033 Uiso 1 1 d R
O34 O 0.5979(8) 0.9537(4) 0.0867(3) 0.0358(14) Uani 1 1 d .
H34A H 0.5718 1.0128 0.1008 0.054 Uiso 1 1 d R
H34B H 0.7104 0.9353 0.0856 0.054 Uiso 1 1 d R

loop_
_atom_site_aniso_label
_atom_site_aniso_U_11
_atom_site_aniso_U_22
_atom_site_aniso_U_33
_atom_site_aniso_U_23
_atom_site_aniso_U_13
_atom_site_aniso_U_12
Nd1 0.00875(18) 0.00692(14) 0.00707(16) -0.00195(11) 0.00023(12) -0.00196(12)
Nd2 0.00845(18) 0.00712(14) 0.00753(16) -0.00248(11) 0.00047(12) -0.00169(12)
O1 0.009(2) 0.0106(18) 0.008(2) -0.0027(15) 0.0035(17) -0.0043(17)
O2 0.018(2) 0.0067(18) 0.009(2) 0.0000(15) -0.0008(18) 0.0003(17)
O3 0.018(2) 0.0087(18) 0.0065(19) -0.0049(15) 0.0026(17) -0.0029(18)
O4 0.014(2) 0.0107(18) 0.008(2) -0.0046(16) 0.0056(17) -0.0037(17)
O5 0.012(2) 0.014(2) 0.010(2) -0.0005(16) 0.0004(18) -0.0056(18)
O6 0.011(2) 0.0108(18) 0.009(2) -0.0035(15) -0.0001(17) -0.0026(17)
O7 0.009(2) 0.0078(17) 0.010(2) -0.0016(15) -0.0020(17) -0.0025(16)
O8 0.015(2) 0.0116(19) 0.012(2) -0.0027(16) 0.0003(18) -0.0064(18)
O9 0.016(2) 0.0129(19) 0.009(2) -0.0028(16) -0.0025(18) -0.0005(18)
O10 0.011(2) 0.014(2) 0.015(2) -0.0046(17) 0.0021(18) -0.0085(18)
O11 0.015(2) 0.015(2) 0.010(2) -0.0065(17) -0.0048(18) -0.0003(18)
O12 0.021(3) 0.013(2) 0.011(2) -0.0031(17) 0.0005(19) -0.0067(19)
O13 0.011(2) 0.0118(19) 0.016(2) -0.0008(17) -0.0065(18) 0.0040(18)
O14 0.028(3) 0.013(2) 0.017(2) -0.0009(18) -0.008(2) -0.002(2)
O15 0.043(4) 0.013(2) 0.023(3) -0.0056(19) -0.011(2) 0.000(2)
O16 0.023(3) 0.018(2) 0.016(2) -0.0052(18) -0.004(2) -0.005(2)
O17 0.023(3) 0.017(2) 0.012(2) -0.0058(17) -0.0036(19) 0.004(2)
O18 0.017(2) 0.0137(19) 0.009(2) 0.0013(16) -0.0047(18) -0.0036(18)
O19 0.011(2) 0.0126(19) 0.013(2) -0.0042(16) -0.0042(18) -0.0034(17)
O20 0.016(3) 0.025(2) 0.017(2) -0.0112(19) 0.0030(19) -0.012(2)
O21 0.017(3) 0.025(2) 0.014(2) -0.0045(19) -0.0046(19) 0.001(2)
O22 0.020(3) 0.015(2) 0.015(2) -0.0027(17) -0.0038(19) -0.0061(19)
O23 0.014(2) 0.0140(19) 0.011(2) -0.0011(16) 0.0043(18) 0.0015(18)
O24 0.018(3) 0.029(2) 0.026(3) -0.018(2) 0.004(2) -0.013(2)
O25 0.011(2) 0.022(2) 0.014(2) 0.0000(18) -0.0003(19) 0.0053(19)
O26 0.014(2) 0.027(2) 0.011(2) 0.0004(18) 0.0015(19) -0.006(2)
O27 0.018(3) 0.018(2) 0.015(2) -0.0035(18) -0.0013(19) -0.002(2)
O28 0.020(3) 0.019(2) 0.013(2) -0.0063(18) -0.0063(19) -0.002(2)
O29 0.016(2) 0.0118(19) 0.011(2) 0.0000(16) 0.0002(18) -0.0049(18)
C1 0.013(3) 0.005(2) 0.009(3) 0.000(2) -0.001(2) 0.002(2)
C2 0.009(3) 0.009(2) 0.009(3) -0.005(2) -0.002(2) 0.002(2)
C3 0.015(3) 0.004(2) 0.009(3) -0.003(2) -0.002(2) 0.000(2)
C4 0.009(3) 0.008(2) 0.007(3) -0.002(2) -0.001(2) 0.006(2)
C5 0.004(3) 0.008(2) 0.009(3) -0.002(2) 0.002(2) 0.003(2)
C6 0.006(3) 0.011(3) 0.009(3) -0.003(2) -0.001(2) 0.002(2)
C7 0.002(3) 0.006(2) 0.012(3) -0.002(2) 0.000(2) 0.002(2)
C8 0.012(3) 0.010(3) 0.008(3) -0.001(2) -0.004(2) 0.000(2)
C9 0.007(3) 0.012(3) 0.010(3) -0.007(2) -0.001(2) -0.001(2)
C10 0.007(3) 0.013(3) 0.012(3) -0.008(2) -0.003(2) 0.000(2)
C11 0.008(3) 0.009(2) 0.015(3) -0.005(2) 0.002(2) -0.003(2)
C12 0.013(3) 0.012(3) 0.016(3) -0.005(2) -0.005(3) -0.006(2)
C13 0.009(3) 0.007(2) 0.008(3) -0.003(2) -0.005(2) -0.001(2)
C14 0.006(3) 0.013(3) 0.014(3) -0.009(2) -0.001(2) -0.002(2)
C15 0.019(4) 0.012(3) 0.015(3) -0.002(2) -0.004(3) 0.002(3)
C16 0.010(3) 0.016(3) 0.014(3) -0.001(2) -0.001(2) -0.001(3)
C17 0.010(3) 0.018(3) 0.014(3) -0.005(2) -0.003(2) 0.003(3)
C18 0.008(3) 0.019(3) 0.022(3) -0.010(3) 0.003(3) -0.001(3)
C19 0.013(3) 0.015(3) 0.011(3) -0.003(2) 0.004(2) -0.002(3)
C20 0.017(3) 0.011(3) 0.013(3) -0.006(2) 0.004(3) -0.002(3)
C21 0.014(3) 0.010(3) 0.016(3) -0.001(2) 0.000(3) -0.003(2)
O30 0.025(3) 0.018(2) 0.025(3) -0.006(2) -0.004(2) 0.000(2)
O31 0.020(3) 0.019(2) 0.031(3) -0.010(2) -0.013(2) 0.004(2)
O32 0.020(3) 0.019(2) 0.022(2) -0.0072(19) 0.001(2) -0.003(2)
O33 0.032(3) 0.017(2) 0.020(2) -0.0050(19) -0.010(2) -0.005(2)
O34 0.026(3) 0.018(2) 0.060(4) -0.011(2) 0.009(3) -0.002(2)

loop_
_atom_type_symbol
_atom_type_description
_atom_type_scat_dispersion_real
_atom_type_scat_dispersion_imag
_atom_type_scat_source
C C 0.0033 0.0016 'International Tables Vol C Tables 4.2.6.8 and 6.1.1.4'
H H 0.0000 0.0000 'International Tables Vol C Tables 4.2.6.8 and 6.1.1.4'
Nd Nd -0.1943 3.0179 'International Tables Vol C Tables 4.2.6.8 and 6.1.1.4'
O O 0.0106 0.0060 'International Tables Vol C Tables 4.2.6.8 and 6.1.1.4'

loop_
_geom_angle_atom_site_label_1
_geom_angle_atom_site_label_2
_geom_angle_atom_site_label_3
_geom_angle
_geom_angle_site_symmetry_1
_geom_angle_site_symmetry_3
O9 Nd1 O2 130.16(14) . .
O9 Nd1 O19 72.25(14) . .
O2 Nd1 O19 67.46(13) . .
O9 Nd1 O4 75.76(13) . 2_556
O2 Nd1 O4 72.05(14) . 2_556
O19 Nd1 O4 83.95(14) . 2_556
O9 Nd1 O20 71.74(14) . .
O2 Nd1 O20 120.71(16) . .
O19 Nd1 O20 73.51(14) . .
O4 Nd1 O20 144.72(13) 2_556 .
O9 Nd1 O21 70.52(14) . .
O2 Nd1 O21 129.00(14) . .
O19 Nd1 O21 138.90(14) . .
O4 Nd1 O21 70.65(14) 2_556 .
O20 Nd1 O21 109.85(15) . .
O9 Nd1 O22 144.72(16) . .
O2 Nd1 O22 66.41(14) . .
O19 Nd1 O22 133.84(13) . .
O4 Nd1 O22 83.41(14) 2_556 .
O20 Nd1 O22 131.67(14) . .
O21 Nd1 O22 75.87(15) . .
O9 Nd1 O18 102.31(13) . .
O2 Nd1 O18 127.39(13) . .
O19 Nd1 O18 139.71(14) . .
O4 Nd1 O18 134.58(15) 2_556 .
O20 Nd1 O18 67.13(14) . .
O21 Nd1 O18 66.33(15) . .
O22 Nd1 O18 72.85(13) . .
O9 Nd1 O23 138.65(14) . .
O2 Nd1 O23 67.67(13) . .
O19 Nd1 O23 87.71(14) . .
O4 Nd1 O23 138.97(13) 2_556 .
O20 Nd1 O23 67.95(14) . .
O21 Nd1 O23 132.47(14) . .
O22 Nd1 O23 73.89(15) . .
O18 Nd1 O23 70.16(14) . .
O8 Nd2 O24 113.81(16) 1_545 .
O8 Nd2 O28 71.69(14) 1_545 .
O24 Nd2 O28 132.61(15) . .
O8 Nd2 O10 72.12(14) 1_545 2_556
O24 Nd2 O10 143.48(14) . 2_556
O28 Nd2 O10 83.90(14) . 2_556
O8 Nd2 O26 132.01(14) 1_545 .
O24 Nd2 O26 68.49(15) . .
O28 Nd2 O26 74.54(14) . .
O10 Nd2 O26 136.16(15) 2_556 .
O8 Nd2 O25 128.28(14) 1_545 .
O24 Nd2 O25 117.73(16) . .
O28 Nd2 O25 70.99(15) . .
O10 Nd2 O25 69.49(15) 2_556 .
O26 Nd2 O25 67.54(15) . .
O8 Nd2 O29 68.79(13) 1_545 .
O24 Nd2 O29 69.88(15) . .
O28 Nd2 O29 140.26(13) . .
O10 Nd2 O29 80.39(14) 2_556 .
O26 Nd2 O29 138.31(14) . .
O25 Nd2 O29 134.02(14) . .
O8 Nd2 O3 132.18(13) 1_545 .
O24 Nd2 O3 73.66(15) . .
O28 Nd2 O3 139.64(15) . .
O10 Nd2 O3 76.92(13) 2_556 .
O26 Nd2 O3 95.41(14) . .
O25 Nd2 O3 69.10(14) . .
O29 Nd2 O3 70.83(13) . .
O8 Nd2 O27 67.64(14) 1_545 .
O24 Nd2 O27 66.58(14) . .
O28 Nd2 O27 74.17(15) . .
O10 Nd2 O27 138.43(13) 2_556 .
O26 Nd2 O27 71.03(15) . .
O25 Nd2 O27 131.22(15) . .
O29 Nd2 O27 94.31(15) . .
O3 Nd2 O27 140.23(14) . .
C6 O1 C2 118.2(4) . .
C1 O2 Nd1 149.3(4) . .
C1 O3 Nd2 159.2(4) . .
C4 O4 Nd1 145.3(4) . 2_556
C13 O7 C9 119.0(4) . .
C8 O8 Nd2 163.1(4) . 1_565
C8 O9 Nd1 156.6(4) . .
C11 O10 Nd2 137.1(4) . 2_556
C20 O13 C16 118.2(5) . .
C21 O18 Nd1 132.2(4) . .
Nd2 O24 H24A 121.0 . .
Nd2 O24 H24B 129.4 . .
H24A O24 H24B 107.7 . .
Nd2 O25 H25A 122.6 . .
Nd2 O25 H25B 101.4 . .
H25A O25 H25B 107.7 . .
Nd2 O26 H26A 112.6 . .
Nd2 O26 H26B 99.3 . .
H26A O26 H26B 107.7 . .
Nd2 O27 H27A 113.1 . .
Nd2 O27 H27B 126.8 . .
H27A O27 H27B 107.7 . .
Nd2 O28 H28A 125.4 . .
Nd2 O28 H28B 122.5 . .
H28A O28 H28B 107.7 . .
Nd2 O29 H29A 112.0 . .
Nd2 O29 H29B 132.3 . .
H29A O29 H29B 107.7 . .
O3 C1 O2 126.5(5) . .
O3 C1 C2 118.0(5) . .
O2 C1 C2 115.5(5) . .
C3 C2 O1 122.9(5) . .
C3 C2 C1 126.7(5) . .
O1 C2 C1 110.3(4) . .
C2 C3 C4 120.8(5) . .
C2 C3 H3 119.6 . .
C4 C3 H3 119.6 . .
O4 C4 C3 122.4(5) . .
O4 C4 C5 123.4(5) . .
C3 C4 C5 114.2(5) . .
C6 C5 C4 120.6(5) . .
C6 C5 H5 119.7 . .
C4 C5 H5 119.7 . .
O1 C6 C5 123.2(5) . .
O1 C6 C7 110.9(4) . .
C5 C6 C7 125.9(5) . .
O5 C7 O6 126.7(5) . .
O5 C7 C6 118.0(5) . .
O6 C7 C6 115.3(4) . .
O8 C8 O9 127.5(5) . .
O8 C8 C9 116.2(5) . .
O9 C8 C9 116.3(5) . .
O7 C9 C10 122.2(5) . .
O7 C9 C8 113.1(4) . .
C10 C9 C8 124.4(5) . .
C9 C10 C11 120.2(5) . .
C9 C10 H10 119.9 . .
C11 C10 H10 119.9 . .
O10 C11 C10 121.5(5) . .
O10 C11 C12 123.1(5) . .
C10 C11 C12 115.4(5) . .
C13 C12 C11 120.0(6) . .
C13 C12 H12 120.0 . .
C11 C12 H12 120.0 . .
C12 C13 O7 123.0(5) . .
C12 C13 C14 124.7(5) . .
O7 C13 C14 112.2(4) . .
O12 C14 O11 126.8(5) . .
O12 C14 C13 117.9(5) . .
O11 C14 C13 115.3(5) . .
O14 C15 O15 127.2(6) . .
O14 C15 C16 117.7(5) . .
O15 C15 C16 115.1(5) . .
C17 C16 O13 123.5(5) . .
C17 C16 C15 123.5(6) . .
O13 C16 C15 112.9(5) . .
C16 C17 C18 120.6(6) . .
C16 C17 H17 119.7 . .
C18 C17 H17 119.7 . .
O16 C18 C19 123.1(6) . .
O16 C18 C17 123.5(6) . .
C19 C18 C17 113.4(5) . .
C20 C19 C18 121.1(6) . .
C20 C19 H19 119.5 . .
C18 C19 H19 119.5 . .
O13 C20 C19 123.0(6) . .
O13 C20 C21 114.6(5) . .
C19 C20 C21 122.3(5) . .
O17 C21 O18 127.3(6) . .
O17 C21 C20 116.2(6) . .
O18 C21 C20 116.4(6) . .
H30A O30 H30B 107.7 . .
H31A O31 H31B 107.7 . .
H32A O32 H32B 107.7 . .
H33A O33 H33B 107.7 . .
H34A O34 H34B 107.7 . .

loop_
_geom_bond_atom_site_label_1
_geom_bond_atom_site_label_2
_geom_bond_distance
_geom_bond_site_symmetry_2
Nd1 O9 2.440(4) .
Nd1 O2 2.445(4) .
Nd1 O19 2.485(4) .
Nd1 O4 2.491(4) 2_556
Nd1 O20 2.496(4) .
Nd1 O21 2.505(5) .
Nd1 O22 2.519(4) .
Nd1 O18 2.537(4) .
Nd1 O23 2.600(4) .
Nd2 O8 2.447(4) 1_545
Nd2 O24 2.465(4) .
Nd2 O28 2.480(4) .
Nd2 O10 2.484(4) 2_556
Nd2 O26 2.483(4) .
Nd2 O25 2.484(5) .
Nd2 O29 2.490(4) .
Nd2 O3 2.519(4) .
Nd2 O27 2.543(5) .
O1 C6 1.341(7) .
O1 C2 1.368(6) .
O2 C1 1.253(6) .
O3 C1 1.254(7) .
O4 C4 1.255(7) .
O4 Nd1 2.491(4) 2_556
O5 C7 1.240(6) .
O6 C7 1.271(7) .
O7 C13 1.351(7) .
O7 C9 1.354(6) .
O8 C8 1.239(6) .
O8 Nd2 2.447(4) 1_565
O9 C8 1.257(7) .
O10 C11 1.264(6) .
O10 Nd2 2.484(4) 2_556
O11 C14 1.263(7) .
O12 C14 1.235(7) .
O13 C20 1.340(7) .
O13 C16 1.357(7) .
O14 C15 1.240(7) .
O15 C15 1.253(8) .
O16 C18 1.237(7) .
O17 C21 1.245(7) .
O18 C21 1.259(7) .
O24 H24A 0.8500 .
O24 H24B 0.8500 .
O25 H25A 0.8501 .
O25 H25B 0.8500 .
O26 H26A 0.8501 .
O26 H26B 0.8499 .
O27 H27A 0.8499 .
O27 H27B 0.8500 .
O28 H28A 0.8499 .
O28 H28B 0.8499 .
O29 H29A 0.8499 .
O29 H29B 0.8500 .
C1 C2 1.523(8) .
C2 C3 1.326(7) .
C3 C4 1.441(8) .
C3 H3 0.9300 .
C4 C5 1.446(7) .
C5 C6 1.335(7) .
C5 H5 0.9300 .
C6 C7 1.518(7) .
C8 C9 1.520(8) .
C9 C10 1.359(8) .
C10 C11 1.436(8) .
C10 H10 0.9300 .
C11 C12 1.441(7) .
C12 C13 1.346(7) .
C12 H12 0.9300 .
C13 C14 1.510(7) .
C15 C16 1.521(8) .
C16 C17 1.336(8) .
C17 C18 1.465(8) .
C17 H17 0.9300 .
C18 C19 1.441(9) .
C19 C20 1.360(8) .
C19 H19 0.9300 .
C20 C21 1.513(9) .
O30 H30A 0.8500 .
O30 H30B 0.8500 .
O31 H31A 0.8499 .
O31 H31B 0.8500 .
O32 H32A 0.8499 .
O32 H32B 0.8503 .
O33 H33A 0.8499 .
O33 H33B 0.8499 .
O34 H34A 0.8499 .
O34 H34B 0.8500 .

loop_
_geom_torsion_atom_site_label_1
_geom_torsion_atom_site_label_2
_geom_torsion_atom_site_label_3
_geom_torsion_atom_site_label_4
_geom_torsion
_geom_torsion_site_symmetry_1
O9 Nd1 O2 C1 105.6(7) .
O19 Nd1 O2 C1 144.2(8) .
O4 Nd1 O2 C1 53.4(7) 2_556
O20 Nd1 O2 C1 -163.0(7) .
O21 Nd1 O2 C1 8.6(8) .
O22 Nd1 O2 C1 -37.2(7) .
O18 Nd1 O2 C1 -79.6(8) .
O23 Nd1 O2 C1 -118.7(8) .
O8 Nd2 O3 C1 39.2(12) 1_545
O24 Nd2 O3 C1 -68.4(11) .
O28 Nd2 O3 C1 153.5(11) .
O10 Nd2 O3 C1 89.7(11) 2_556
O26 Nd2 O3 C1 -134.1(11) .
O25 Nd2 O3 C1 162.4(11) .
O29 Nd2 O3 C1 5.5(11) .
O27 Nd2 O3 C1 -67.5(12) .
O2 Nd1 O9 C8 55.3(10) .
O19 Nd1 O9 C8 18.1(10) .
O4 Nd1 O9 C8 106.2(10) 2_556
O20 Nd1 O9 C8 -59.9(10) .
O21 Nd1 O9 C8 -179.6(10) .
O22 Nd1 O9 C8 161.9(9) .
O18 Nd1 O9 C8 -120.5(10) .
O23 Nd1 O9 C8 -46.6(10) .
O9 Nd1 O18 C21 -177.5(5) .
O2 Nd1 O18 C21 6.5(6) .
O19 Nd1 O18 C21 105.5(6) .
O4 Nd1 O18 C21 -95.5(6) 2_556
O20 Nd1 O18 C21 118.6(6) .
O21 Nd1 O18 C21 -115.5(6) .
O22 Nd1 O18 C21 -33.7(5) .
O23 Nd1 O18 C21 44.9(5) .
Nd2 O3 C1 O2 124.6(9) .
Nd2 O3 C1 C2 -57.4(14) .
Nd1 O2 C1 O3 69.0(11) .
Nd1 O2 C1 C2 -109.0(7) .
C6 O1 C2 C3 1.2(9) .
C6 O1 C2 C1 177.1(5) .
O3 C1 C2 C3 -12.3(10) .
O2 C1 C2 C3 165.9(6) .
O3 C1 C2 O1 172.0(5) .
O2 C1 C2 O1 -9.8(8) .
O1 C2 C3 C4 2.3(10) .
C1 C2 C3 C4 -172.9(6) .
Nd1 O4 C4 C3 -138.3(6) 2_556
Nd1 O4 C4 C5 39.5(10) 2_556
C2 C3 C4 O4 173.1(6) .
C2 C3 C4 C5 -4.9(9) .
O4 C4 C5 C6 -173.6(6) .
C3 C4 C5 C6 4.4(8) .
C2 O1 C6 C5 -1.7(9) .
C2 O1 C6 C7 179.0(5) .
C4 C5 C6 O1 -1.3(9) .
C4 C5 C6 C7 177.9(5) .
O1 C6 C7 O5 6.8(8) .
C5 C6 C7 O5 -172.4(6) .
O1 C6 C7 O6 -174.8(5) .
C5 C6 C7 O6 5.9(9) .
Nd2 O8 C8 O9 62.9(17) 1_565
Nd2 O8 C8 C9 -114.4(13) 1_565
Nd1 O9 C8 O8 112.4(9) .
Nd1 O9 C8 C9 -70.3(12) .
C13 O7 C9 C10 1.4(9) .
C13 O7 C9 C8 175.5(5) .
O8 C8 C9 O7 -12.4(8) .
O9 C8 C9 O7 170.0(5) .
O8 C8 C9 C10 161.5(6) .
O9 C8 C9 C10 -16.0(9) .
O7 C9 C10 C11 2.8(9) .
C8 C9 C10 C11 -170.7(6) .
Nd2 O10 C11 C10 -133.4(5) 2_556
Nd2 O10 C11 C12 46.3(9) 2_556
C9 C10 C11 O10 175.1(6) .
C9 C10 C11 C12 -4.7(9) .
O10 C11 C12 C13 -176.9(6) .
C10 C11 C12 C13 2.9(9) .
C11 C12 C13 O7 1.1(10) .
C11 C12 C13 C14 177.7(6) .
C9 O7 C13 C12 -3.4(9) .
C9 O7 C13 C14 179.6(5) .
C12 C13 C14 O12 -175.8(6) .
O7 C13 C14 O12 1.1(8) .
C12 C13 C14 O11 6.2(9) .
O7 C13 C14 O11 -176.9(5) .
C20 O13 C16 C17 4.1(9) .
C20 O13 C16 C15 -176.0(5) .
O14 C15 C16 C17 176.9(7) .
O15 C15 C16 C17 -2.4(10) .
O14 C15 C16 O13 -3.0(9) .
O15 C15 C16 O13 177.6(6) .
O13 C16 C17 C18 -4.2(10) .
C15 C16 C17 C18 175.9(6) .
C16 C17 C18 O16 -179.1(6) .
C16 C17 C18 C19 1.0(9) .
O16 C18 C19 C20 -177.9(6) .
C17 C18 C19 C20 2.0(9) .
C16 O13 C20 C19 -0.8(9) .
C16 O13 C20 C21 -178.7(5) .
C18 C19 C20 O13 -2.2(10) .
C18 C19 C20 C21 175.6(6) .
Nd1 O18 C21 O17 -33.8(10) .
Nd1 O18 C21 C20 145.7(4) .
O13 C20 C21 O17 -153.1(6) .
C19 C20 C21 O17 29.0(9) .
O13 C20 C21 O18 27.3(8) .
C19 C20 C21 O18 -150.6(6) .
